data_1559370
loop_
_publ_author_name
'Ni, Qijian'
'Song, Xiaoxiao'
'Png, Chin Wen'
'Zhang, Yongliang'
'Zhao, Yu'

_publ_section_title
;
 Access to Substituted Cyclobutenes by Tandem [3,3]-Sigmatropic
 Rearrangement/[2+2] Cycloaddition of Dipropargylphosphonates under Ag/Co
 Relay Catalysis
;
_journal_name_full 'Chemical Science'
_journal_paper_doi 10.1039/D0SC02972F
_journal_year 2020
_chemical_formula_moiety 'C24 H21 O3 P'
_chemical_formula_sum 'C24 H21 O3 P'
_chemical_formula_weight 388.38
_space_group_crystal_system monoclinic
_space_group_IT_number 7
_space_group_name_Hall 'P -2yc'
_space_group_name_H-M_alt 'P 1 c 1'
_atom_sites_solution_hydrogens geom
_audit_creation_method SHELXL-2014/7
_audit_update_record
;
2020-05-26 deposited with the CCDC.	2020-10-16 downloaded from the CCDC.
;
_cell_angle_alpha 90
_cell_angle_beta 96.178(4)
_cell_angle_gamma 90
_cell_formula_units_Z 2
_cell_length_a 6.2565(10)
_cell_length_b 9.4325(10)
_cell_length_c 16.395(2)
_cell_measurement_reflns_used 2050
_cell_measurement_temperature 100(2)
_cell_measurement_theta_max 30.587
_cell_measurement_theta_min 2.495
_cell_volume 961.9(2)
_computing_cell_refinement 'SHELXTL, Acta Cryst., Sect. A 2008, 64, 112-122.'
_computing_data_collection 'APEX3 v2016.5.0'
_computing_data_reduction 'Saint, APEX v2014.11.0.'
_computing_molecular_graphics Ortep3
_computing_publication_material 'APEX3 v2016.5.0'
_computing_structure_refinement 'SHELXL-2014/7 (Sheldrick, 2014)'
_computing_structure_solution 'SHELXT, Acta Cryst., Sect. A 2015, A71, 3-8.'
_diffrn_ambient_temperature 100(2)
_diffrn_measured_fraction_theta_full 0.999
_diffrn_measured_fraction_theta_max 0.997
_diffrn_measurement_device_type 'Bruker AXS D8 Venture '
_diffrn_measurement_method 'profile data from \q/2\q scans'
_diffrn_radiation_type MoK\a
_diffrn_radiation_wavelength 0.71073
_diffrn_reflns_av_R_equivalents 0.0258
_diffrn_reflns_av_unetI/netI 0.0205
_diffrn_reflns_Laue_measured_fraction_full 0.999
_diffrn_reflns_Laue_measured_fraction_max 0.997
_diffrn_reflns_limit_h_max 8
_diffrn_reflns_limit_h_min -8
_diffrn_reflns_limit_k_max 13
_diffrn_reflns_limit_k_min -13
_diffrn_reflns_limit_l_max 23
_diffrn_reflns_limit_l_min -23
_diffrn_reflns_number 33800
_diffrn_reflns_point_group_measured_fraction_full 0.995
_diffrn_reflns_point_group_measured_fraction_max 0.978
_diffrn_reflns_theta_full 25.242
_diffrn_reflns_theta_max 30.587
_diffrn_reflns_theta_min 2.495
_exptl_absorpt_coefficient_mu 0.166
_exptl_absorpt_correction_T_max 0.978
_exptl_absorpt_correction_T_min 0.951
_exptl_absorpt_correction_type multi-scan
_exptl_absorpt_process_details Sadabs
_exptl_crystal_colour colorless
_exptl_crystal_density_diffrn 1.341
_exptl_crystal_description 'prism frag'
_exptl_crystal_F_000 408
_exptl_crystal_size_max 0.304
_exptl_crystal_size_mid 0.237
_exptl_crystal_size_min 0.134
_refine_diff_density_max 0.272
_refine_diff_density_min -0.219
_refine_diff_density_rms 0.044
_refine_ls_abs_structure_details
;
 Flack x determined using 2671 quotients [(I+)-(I-)]/[(I+)+(I-)]
 (Parsons, Flack and Wagner, Acta Cryst. B69 (2013) 249-259).
;
_refine_ls_abs_structure_Flack -0.013(12)
_refine_ls_extinction_coef 0.018(4)
_refine_ls_extinction_expression Fc^*^=kFc[1+0.001xFc^2^\l^3^/sin(2\q)]^-1/4^
_refine_ls_extinction_method 'SHELXL-2014/7 (Sheldrick 2014'
_refine_ls_goodness_of_fit_ref 1.025
_refine_ls_hydrogen_treatment constr
_refine_ls_matrix_type full
_refine_ls_number_parameters 254
_refine_ls_number_reflns 5781
_refine_ls_number_restraints 2
_refine_ls_restrained_S_all 1.025
_refine_ls_R_factor_all 0.0263
_refine_ls_R_factor_gt 0.0252
_refine_ls_shift/su_max 0.000
_refine_ls_shift/su_mean 0.000
_refine_ls_structure_factor_coef Fsqd
_refine_ls_weighting_details 'w=1/[\s^2^(Fo^2^)+(0.0475P)^2^+0.1011P] where P=(Fo^2^+2Fc^2^)/3'
_refine_ls_weighting_scheme calc
_refine_ls_wR_factor_gt 0.0678
_refine_ls_wR_factor_ref 0.0685
_reflns_Friedel_coverage 0.957
_reflns_Friedel_fraction_full 0.990
_reflns_Friedel_fraction_max 0.959
_reflns_number_gt 5652
_reflns_number_total 5781
_reflns_threshold_expression 'I > 2\s(I)'
_cod_data_source_file d0sc02972f2.cif
_cod_data_source_block g807
_cod_original_sg_symbol_H-M 'P c'
_cod_database_code 1559370
_shelx_space_group_comment
;
The symmetry employed for this shelxl refinement is uniquely defined
by the following loop, which should always be used as a source of
symmetry information in preference to the above space-group names.
They are only intended as comments.
;
_shelx_estimated_absorpt_t_min 0.951
_shelx_estimated_absorpt_t_max 0.978

loop_
_space_group_symop_operation_xyz
'x, y, z'
'x, -y, z+1/2'

loop_
_atom_site_label
_atom_site_type_symbol
_atom_site_fract_x
_atom_site_fract_y
_atom_site_fract_z
_atom_site_U_iso_or_equiv
_atom_site_adp_type
_atom_site_occupancy
_atom_site_site_symmetry_order
_atom_site_calc_flag
_atom_site_refinement_flags_posn
_atom_site_refinement_flags_adp
_atom_site_refinement_flags_occupancy
_atom_site_disorder_assembly
_atom_site_disorder_group
P1 P 0.58069(4) 0.10198(3) -0.08280(2) 0.01026(8) Uani 1 1 d . . . . .
O1 O 0.55759(17) 0.19958(11) -0.00443(6) 0.01293(19) Uani 1 1 d . . . . .
O2 O 0.34445(17) 0.05373(11) -0.11505(6) 0.0138(2) Uani 1 1 d . . . . .
O3 O 0.73445(17) -0.01486(11) -0.06633(7) 0.0158(2) Uani 1 1 d . . . . .
C1 C 0.5372(2) 0.13469(15) 0.07243(8) 0.0118(2) Uani 1 1 d . . . . .
C2 C 0.3758(2) 0.04387(14) 0.07713(8) 0.0125(2) Uani 1 1 d . . . . .
C3 C 0.2971(2) -0.05228(16) 0.14196(9) 0.0162(3) Uani 1 1 d . . . . .
H3A H 0.2376 -0.0006 0.1870 0.019 Uiso 1 1 calc R U . . .
H3B H 0.4040 -0.1238 0.1639 0.019 Uiso 1 1 calc R U . . .
C4 C 0.1214(2) -0.11202(15) 0.07558(9) 0.0137(3) Uani 1 1 d . . . . .
H4 H -0.0261 -0.0893 0.0899 0.016 Uiso 1 1 calc R U . . .
C5 C 0.1961(2) -0.00065(14) 0.01279(8) 0.0123(2) Uani 1 1 d . . . . .
H5 H 0.0875 0.0770 0.0033 0.015 Uiso 1 1 calc R U . . .
C6 C 0.2523(2) -0.05841(15) -0.06818(8) 0.0137(2) Uani 1 1 d . . . . .
H6A H 0.3570 -0.1368 -0.0582 0.016 Uiso 1 1 calc R U . . .
H6B H 0.1213 -0.0965 -0.1000 0.016 Uiso 1 1 calc R U . . .
C7 C 0.6413(2) 0.22662(15) -0.15792(8) 0.0132(2) Uani 1 1 d . . . . .
C8 C 0.8309(3) 0.20926(18) -0.19466(10) 0.0201(3) Uani 1 1 d . . . . .
H8 H 0.9267 0.1339 -0.1781 0.024 Uiso 1 1 calc R U . . .
C9 C 0.8785(3) 0.3032(2) -0.25568(11) 0.0265(4) Uani 1 1 d . . . . .
H9 H 1.0074 0.2921 -0.2808 0.032 Uiso 1 1 calc R U . . .
C10 C 0.7386(3) 0.4127(2) -0.27986(11) 0.0285(4) Uani 1 1 d . . . . .
H10 H 0.7710 0.4755 -0.3221 0.034 Uiso 1 1 calc R U . . .
C11 C 0.5521(3) 0.43126(19) -0.24290(11) 0.0280(4) Uani 1 1 d . . . . .
H11 H 0.4580 0.5076 -0.2593 0.034 Uiso 1 1 calc R U . . .
C12 C 0.5017(3) 0.33857(17) -0.18180(10) 0.0198(3) Uani 1 1 d . . . . .
H12 H 0.3735 0.3512 -0.1565 0.024 Uiso 1 1 calc R U . . .
C13 C 0.7019(2) 0.18230(14) 0.13711(8) 0.0126(2) Uani 1 1 d . . . . .
C14 C 0.8899(2) 0.24636(15) 0.11657(9) 0.0149(3) Uani 1 1 d . . . . .
H14 H 0.9100 0.2594 0.0605 0.018 Uiso 1 1 calc R U . . .
C15 C 1.0485(3) 0.29139(16) 0.17715(10) 0.0184(3) Uani 1 1 d . . . . .
H15 H 1.1769 0.3331 0.1622 0.022 Uiso 1 1 calc R U . . .
C16 C 1.0192(3) 0.27545(17) 0.25913(10) 0.0200(3) Uani 1 1 d . . . . .
H16 H 1.1270 0.3064 0.3006 0.024 Uiso 1 1 calc R U . . .
C17 C 0.8310(3) 0.21386(17) 0.28052(9) 0.0195(3) Uani 1 1 d . . . . .
H17 H 0.8095 0.2042 0.3367 0.023 Uiso 1 1 calc R U . . .
C18 C 0.6738(2) 0.16631(16) 0.22011(9) 0.0163(3) Uani 1 1 d . . . . .
H18 H 0.5470 0.1228 0.2353 0.020 Uiso 1 1 calc R U . . .
C19 C 0.1353(2) -0.26417(15) 0.04864(9) 0.0141(3) Uani 1 1 d . . . . .
C20 C -0.0473(2) -0.32732(16) 0.00719(9) 0.0175(3) Uani 1 1 d . . . . .
H20 H -0.1795 -0.2769 0.0012 0.021 Uiso 1 1 calc R U . . .
C21 C -0.0377(3) -0.46342(17) -0.02548(11) 0.0224(3) Uani 1 1 d . . . . .
H21 H -0.1628 -0.5049 -0.0538 0.027 Uiso 1 1 calc R U . . .
C22 C 0.1544(3) -0.53837(17) -0.01669(11) 0.0233(3) Uani 1 1 d . . . . .
H22 H 0.1612 -0.6311 -0.0389 0.028 Uiso 1 1 calc R U . . .
C23 C 0.3362(3) -0.47720(17) 0.02465(11) 0.0235(3) Uani 1 1 d . . . . .
H23 H 0.4677 -0.5284 0.0311 0.028 Uiso 1 1 calc R U . . .
C24 C 0.3268(3) -0.34094(17) 0.05671(10) 0.0193(3) Uani 1 1 d . . . . .
H24 H 0.4528 -0.2997 0.0845 0.023 Uiso 1 1 calc R U . . .

loop_
_atom_site_aniso_label
_atom_site_aniso_U_11
_atom_site_aniso_U_22
_atom_site_aniso_U_33
_atom_site_aniso_U_23
_atom_site_aniso_U_13
_atom_site_aniso_U_12
P1 0.01058(15) 0.01128(14) 0.00882(14) -0.00001(12) 0.00050(10) 0.00052(12)
O1 0.0171(5) 0.0122(4) 0.0094(4) 0.0001(3) 0.0013(3) -0.0001(4)
O2 0.0130(5) 0.0171(5) 0.0110(4) 0.0018(4) -0.0005(3) -0.0028(4)
O3 0.0152(5) 0.0165(5) 0.0159(5) 0.0014(4) 0.0026(4) 0.0051(4)
C1 0.0145(6) 0.0125(6) 0.0084(5) -0.0004(4) 0.0013(4) 0.0015(5)
C2 0.0139(6) 0.0128(6) 0.0106(6) -0.0008(4) 0.0007(5) 0.0003(5)
C3 0.0190(7) 0.0174(7) 0.0123(6) 0.0009(5) 0.0023(5) -0.0040(5)
C4 0.0138(6) 0.0141(6) 0.0136(6) 0.0005(5) 0.0032(5) -0.0011(5)
C5 0.0110(6) 0.0128(6) 0.0129(6) -0.0002(4) 0.0011(4) -0.0004(5)
C6 0.0148(6) 0.0143(6) 0.0120(6) -0.0003(5) 0.0011(5) -0.0032(5)
C7 0.0150(6) 0.0147(6) 0.0094(5) 0.0006(5) -0.0005(5) -0.0029(5)
C8 0.0183(7) 0.0268(8) 0.0157(6) 0.0019(5) 0.0039(5) -0.0022(6)
C9 0.0250(9) 0.0362(9) 0.0192(7) 0.0012(7) 0.0058(6) -0.0113(7)
C10 0.0397(10) 0.0282(8) 0.0166(7) 0.0072(6) -0.0011(7) -0.0164(7)
C11 0.0408(10) 0.0201(7) 0.0220(8) 0.0085(6) -0.0017(7) -0.0010(7)
C12 0.0249(8) 0.0174(7) 0.0171(7) 0.0041(5) 0.0020(6) 0.0024(6)
C13 0.0157(6) 0.0105(5) 0.0111(6) -0.0009(4) -0.0003(5) 0.0011(4)
C14 0.0162(6) 0.0147(6) 0.0138(6) -0.0024(5) 0.0014(5) -0.0011(5)
C15 0.0162(6) 0.0183(7) 0.0202(7) -0.0018(5) -0.0001(5) -0.0034(5)
C16 0.0221(8) 0.0189(7) 0.0173(7) -0.0003(5) -0.0061(5) -0.0020(5)
C17 0.0260(8) 0.0201(7) 0.0115(6) 0.0017(5) -0.0029(5) -0.0017(6)
C18 0.0197(7) 0.0173(6) 0.0116(6) 0.0017(5) -0.0001(5) -0.0028(5)
C19 0.0156(6) 0.0134(6) 0.0138(6) 0.0022(5) 0.0044(5) -0.0011(5)
C20 0.0175(7) 0.0169(7) 0.0181(7) 0.0017(5) 0.0021(5) -0.0023(5)
C21 0.0266(8) 0.0187(7) 0.0218(7) -0.0019(6) 0.0027(6) -0.0069(6)
C22 0.0348(9) 0.0140(7) 0.0229(7) -0.0006(5) 0.0117(7) -0.0018(6)
C23 0.0259(8) 0.0183(7) 0.0276(8) 0.0035(6) 0.0089(6) 0.0057(6)
C24 0.0178(7) 0.0182(7) 0.0220(7) 0.0016(5) 0.0029(5) 0.0019(5)

loop_
_atom_type_symbol
_atom_type_description
_atom_type_scat_dispersion_real
_atom_type_scat_dispersion_imag
_atom_type_scat_source
C C 0.0033 0.0016 'International Tables Vol C Tables 4.2.6.8 and 6.1.1.4'
H H 0.0000 0.0000 'International Tables Vol C Tables 4.2.6.8 and 6.1.1.4'
O O 0.0106 0.0060 'International Tables Vol C Tables 4.2.6.8 and 6.1.1.4'
P P 0.1023 0.0942 'International Tables Vol C Tables 4.2.6.8 and 6.1.1.4'

loop_
_geom_angle_atom_site_label_1
_geom_angle_atom_site_label_2
_geom_angle_atom_site_label_3
_geom_angle
_geom_angle_site_symmetry_1
_geom_angle_site_symmetry_3
_geom_angle_publ_flag
O3 P1 O2 114.55(6) . . ?
O3 P1 O1 113.46(6) . . ?
O2 P1 O1 105.79(6) . . ?
O3 P1 C7 116.14(7) . . ?
O2 P1 C7 102.74(6) . . ?
O1 P1 C7 102.76(6) . . ?
C1 O1 P1 119.31(9) . . ?
C6 O2 P1 116.08(9) . . ?
C2 C1 O1 118.00(12) . . ?
C2 C1 C13 129.25(13) . . ?
O1 C1 C13 112.74(12) . . ?
C1 C2 C5 130.37(13) . . ?
C1 C2 C3 136.79(13) . . ?
C5 C2 C3 92.84(11) . . ?
C2 C3 C4 89.12(10) . . ?
C2 C3 H3A 113.8 . . ?
C4 C3 H3A 113.8 . . ?
C2 C3 H3B 113.8 . . ?
C4 C3 H3B 113.8 . . ?
H3A C3 H3B 111.0 . . ?
C19 C4 C3 119.22(12) . . ?
C19 C4 C5 114.39(11) . . ?
C3 C4 C5 88.79(10) . . ?
C19 C4 H4 110.9 . . ?
C3 C4 H4 110.9 . . ?
C5 C4 H4 110.9 . . ?
C6 C5 C2 119.09(12) . . ?
C6 C5 C4 116.53(11) . . ?
C2 C5 C4 88.85(10) . . ?
C6 C5 H5 110.2 . . ?
C2 C5 H5 110.2 . . ?
C4 C5 H5 110.2 . . ?
O2 C6 C5 110.07(11) . . ?
O2 C6 H6A 109.6 . . ?
C5 C6 H6A 109.6 . . ?
O2 C6 H6B 109.6 . . ?
C5 C6 H6B 109.6 . . ?
H6A C6 H6B 108.2 . . ?
C8 C7 C12 120.08(14) . . ?
C8 C7 P1 118.48(12) . . ?
C12 C7 P1 121.42(12) . . ?
C9 C8 C7 119.50(16) . . ?
C9 C8 H8 120.3 . . ?
C7 C8 H8 120.3 . . ?
C10 C9 C8 120.22(17) . . ?
C10 C9 H9 119.9 . . ?
C8 C9 H9 119.9 . . ?
C9 C10 C11 120.43(16) . . ?
C9 C10 H10 119.8 . . ?
C11 C10 H10 119.8 . . ?
C10 C11 C12 120.21(17) . . ?
C10 C11 H11 119.9 . . ?
C12 C11 H11 119.9 . . ?
C11 C12 C7 119.54(16) . . ?
C11 C12 H12 120.2 . . ?
C7 C12 H12 120.2 . . ?
C14 C13 C18 118.61(12) . . ?
C14 C13 C1 120.19(12) . . ?
C18 C13 C1 121.19(13) . . ?
C15 C14 C13 120.95(14) . . ?
C15 C14 H14 119.5 . . ?
C13 C14 H14 119.5 . . ?
C16 C15 C14 120.06(15) . . ?
C16 C15 H15 120.0 . . ?
C14 C15 H15 120.0 . . ?
C15 C16 C17 119.62(14) . . ?
C15 C16 H16 120.2 . . ?
C17 C16 H16 120.2 . . ?
C16 C17 C18 120.47(14) . . ?
C16 C17 H17 119.8 . . ?
C18 C17 H17 119.8 . . ?
C17 C18 C13 120.28(14) . . ?
C17 C18 H18 119.9 . . ?
C13 C18 H18 119.9 . . ?
C24 C19 C20 118.27(14) . . ?
C24 C19 C4 122.89(13) . . ?
C20 C19 C4 118.59(13) . . ?
C21 C20 C19 120.83(14) . . ?
C21 C20 H20 119.6 . . ?
C19 C20 H20 119.6 . . ?
C22 C21 C20 120.06(15) . . ?
C22 C21 H21 120.0 . . ?
C20 C21 H21 120.0 . . ?
C23 C22 C21 119.64(15) . . ?
C23 C22 H22 120.2 . . ?
C21 C22 H22 120.2 . . ?
C22 C23 C24 120.23(16) . . ?
C22 C23 H23 119.9 . . ?
C24 C23 H23 119.9 . . ?
C23 C24 C19 120.96(15) . . ?
C23 C24 H24 119.5 . . ?
C19 C24 H24 119.5 . . ?

loop_
_geom_bond_atom_site_label_1
_geom_bond_atom_site_label_2
_geom_bond_distance
_geom_bond_site_symmetry_2
_geom_bond_publ_flag
P1 O3 1.4687(11) . ?
P1 O2 1.5821(11) . ?
P1 O1 1.5998(11) . ?
P1 C7 1.7730(14) . ?
O1 C1 1.4189(16) . ?
O2 C6 1.4620(17) . ?
C1 C2 1.3331(19) . ?
C1 C13 1.4672(18) . ?
C2 C5 1.5156(19) . ?
C2 C3 1.5190(19) . ?
C3 C4 1.566(2) . ?
C3 H3A 0.9900 . ?
C3 H3B 0.9900 . ?
C4 C19 1.5068(19) . ?
C4 C5 1.5763(19) . ?
C4 H4 1.0000 . ?
C5 C6 1.5110(19) . ?
C5 H5 1.0000 . ?
C6 H6A 0.9900 . ?
C6 H6B 0.9900 . ?
C7 C8 1.397(2) . ?
C7 C12 1.399(2) . ?
C8 C9 1.392(2) . ?
C8 H8 0.9500 . ?
C9 C10 1.384(3) . ?
C9 H9 0.9500 . ?
C10 C11 1.383(3) . ?
C10 H10 0.9500 . ?
C11 C12 1.391(2) . ?
C11 H11 0.9500 . ?
C12 H12 0.9500 . ?
C13 C14 1.395(2) . ?
C13 C18 1.3990(19) . ?
C14 C15 1.392(2) . ?
C14 H14 0.9500 . ?
C15 C16 1.384(2) . ?
C15 H15 0.9500 . ?
C16 C17 1.392(2) . ?
C16 H16 0.9500 . ?
C17 C18 1.392(2) . ?
C17 H17 0.9500 . ?
C18 H18 0.9500 . ?
C19 C24 1.394(2) . ?
C19 C20 1.398(2) . ?
C20 C21 1.395(2) . ?
C20 H20 0.9500 . ?
C21 C22 1.389(3) . ?
C21 H21 0.9500 . ?
C22 C23 1.386(3) . ?
C22 H22 0.9500 . ?
C23 C24 1.392(2) . ?
C23 H23 0.9500 . ?
C24 H24 0.9500 . ?

loop_
_geom_torsion_atom_site_label_1
_geom_torsion_atom_site_label_2
_geom_torsion_atom_site_label_3
_geom_torsion_atom_site_label_4
_geom_torsion
_geom_torsion_site_symmetry_1
_geom_torsion_site_symmetry_2
_geom_torsion_site_symmetry_3
_geom_torsion_site_symmetry_4
_geom_torsion_publ_flag
O3 P1 O1 C1 -45.34(12) . . . . ?
O2 P1 O1 C1 81.06(11) . . . . ?
C7 P1 O1 C1 -171.54(10) . . . . ?
O3 P1 O2 C6 49.13(11) . . . . ?
O1 P1 O2 C6 -76.60(10) . . . . ?
C7 P1 O2 C6 175.99(10) . . . . ?
P1 O1 C1 C2 -57.05(16) . . . . ?
P1 O1 C1 C13 124.04(11) . . . . ?
O1 C1 C2 C5 -2.7(2) . . . . ?
C13 C1 C2 C5 175.96(13) . . . . ?
O1 C1 C2 C3 176.84(15) . . . . ?
C13 C1 C2 C3 -4.5(3) . . . . ?
C1 C2 C3 C4 -174.79(17) . . . . ?
C5 C2 C3 C4 4.89(11) . . . . ?
C2 C3 C4 C19 112.78(13) . . . . ?
C2 C3 C4 C5 -4.70(10) . . . . ?
C1 C2 C5 C6 54.9(2) . . . . ?
C3 C2 C5 C6 -124.86(13) . . . . ?
C1 C2 C5 C4 174.86(15) . . . . ?
C3 C2 C5 C4 -4.86(11) . . . . ?
C19 C4 C5 C6 5.18(17) . . . . ?
C3 C4 C5 C6 126.95(13) . . . . ?
C19 C4 C5 C2 -117.06(13) . . . . ?
C3 C4 C5 C2 4.71(10) . . . . ?
P1 O2 C6 C5 72.69(13) . . . . ?
C2 C5 C6 O2 -68.08(16) . . . . ?
C4 C5 C6 O2 -172.68(11) . . . . ?
O3 P1 C7 C8 -1.78(14) . . . . ?
O2 P1 C7 C8 -127.61(12) . . . . ?
O1 P1 C7 C8 122.68(12) . . . . ?
O3 P1 C7 C12 176.83(12) . . . . ?
O2 P1 C7 C12 51.00(13) . . . . ?
O1 P1 C7 C12 -58.71(13) . . . . ?
C12 C7 C8 C9 -0.7(2) . . . . ?
P1 C7 C8 C9 177.96(13) . . . . ?
C7 C8 C9 C10 -0.2(3) . . . . ?
C8 C9 C10 C11 1.0(3) . . . . ?
C9 C10 C11 C12 -1.0(3) . . . . ?
C10 C11 C12 C7 0.1(3) . . . . ?
C8 C7 C12 C11 0.7(2) . . . . ?
P1 C7 C12 C11 -177.89(13) . . . . ?
C2 C1 C13 C14 162.31(15) . . . . ?
O1 C1 C13 C14 -18.93(18) . . . . ?
C2 C1 C13 C18 -18.4(2) . . . . ?
O1 C1 C13 C18 160.33(12) . . . . ?
C18 C13 C14 C15 1.1(2) . . . . ?
C1 C13 C14 C15 -179.61(13) . . . . ?
C13 C14 C15 C16 -1.3(2) . . . . ?
C14 C15 C16 C17 0.2(2) . . . . ?
C15 C16 C17 C18 1.0(2) . . . . ?
C16 C17 C18 C13 -1.1(2) . . . . ?
C14 C13 C18 C17 0.1(2) . . . . ?
C1 C13 C18 C17 -179.18(13) . . . . ?
C3 C4 C19 C24 -22.8(2) . . . . ?
C5 C4 C19 C24 80.35(17) . . . . ?
C3 C4 C19 C20 163.08(13) . . . . ?
C5 C4 C19 C20 -93.80(15) . . . . ?
C24 C19 C20 C21 -0.2(2) . . . . ?
C4 C19 C20 C21 174.20(14) . . . . ?
C19 C20 C21 C22 0.3(2) . . . . ?
C20 C21 C22 C23 0.0(2) . . . . ?
C21 C22 C23 C24 -0.5(2) . . . . ?
C22 C23 C24 C19 0.6(2) . . . . ?
C20 C19 C24 C23 -0.3(2) . . . . ?
C4 C19 C24 C23 -174.42(14) . . . . ?
